data_2022781
loop_
_publ_author_name
'Mortensen, Sabina Svava'
'S\/orensen, Thomas Just'

_publ_section_title
;
 Crystal structures of two SmIII complexes with dipicolinate
 [DPA]2&#x2212; ligands: comparison of luminescent properties of products
 obtained at different pH values
;
_journal_issue 7
_journal_name_full 'Acta Crystallographica Section E Crystallographic Communications'
_journal_paper_doi 10.1107/S2056989023004814
_journal_volume 79
_journal_year 2023
_chemical_formula_iupac '[Sm (C7 H3 N O4) (C7 H4 N O4) (H2 O)2], 4H2 O'
_chemical_formula_moiety 'C14 H11 N2 O10 Sm, 4H2 O'
_chemical_formula_sum 'C14 H19 N2 O14 Sm'
_chemical_formula_weight 589.66
_chemical_name_systematic
'<i>catena</i>-Poly[[[diaqua(6-carboxypyridine-2-carboxylato-\k^3^<i>O</i>^2^,<i>N</i>,<i>O</i>^6^)samarium(III)]-\m-pyridine-2,6-dicarboxylato-\k^4^<i>O</i>^2^,<i>N</i>,<i>O</i>^6^:<i>O</i>^2^] tetrahydrate]'
_space_group_crystal_system monoclinic
_space_group_IT_number 14
_space_group_name_Hall '-P 2ybc'
_space_group_name_H-M_alt 'P 1 21/c 1'
_atom_sites_solution_hydrogens mixed
_audit_creation_method SHELXL-2019/3
_cell_angle_alpha 90
_cell_angle_beta 103.049(2)
_cell_angle_gamma 90
_cell_formula_units_Z 4
_cell_length_a 13.9292(8)
_cell_length_b 11.1969(7)
_cell_length_c 12.8086(7)
_cell_measurement_reflns_used 9554
_cell_measurement_temperature 100(2)
_cell_measurement_theta_max 35.07
_cell_measurement_theta_min 2.44
_cell_volume 1946.1(2)
_computing_cell_refinement
;
SAINT (Bruker, 2019)
;
_computing_data_collection
;
APEX2 (Bruker, 2019)
;
_computing_data_reduction
;
SAINT (Bruker, 2019)
;
_computing_molecular_graphics
;
Olex2 (Dolomanov <i>et al.</i>,  2009)
;
_computing_publication_material
;
publCIF (Westrip, 2010)
;
_computing_structure_refinement
;
SHELXL (Sheldrick, 2015b)
;
_computing_structure_solution
;
SHELXT (Sheldrick, 2015a)
;
_diffrn_ambient_temperature 100(2)
_diffrn_measured_fraction_theta_full 0.999
_diffrn_measured_fraction_theta_max 0.999
_diffrn_measurement_device_type 'Bruker APEXII CCD'
_diffrn_measurement_method '\f and \w scans'
_diffrn_radiation_type MoK\a
_diffrn_radiation_wavelength 0.71073
_diffrn_reflns_av_R_equivalents 0.0437
_diffrn_reflns_av_unetI/netI 0.0219
_diffrn_reflns_limit_h_max 21
_diffrn_reflns_limit_h_min -21
_diffrn_reflns_limit_k_max 17
_diffrn_reflns_limit_k_min -17
_diffrn_reflns_limit_l_max 19
_diffrn_reflns_limit_l_min -17
_diffrn_reflns_number 74345
_diffrn_reflns_theta_full 25.242
_diffrn_reflns_theta_max 33.141
_diffrn_reflns_theta_min 2.444
_exptl_absorpt_coefficient_mu 3.097
_exptl_absorpt_correction_T_max 0.7469
_exptl_absorpt_correction_T_min 0.5753
_exptl_absorpt_correction_type multi-scan
_exptl_absorpt_process_details
;
(SADABS; Bruker, 2019)
;
_exptl_crystal_colour colourless
_exptl_crystal_density_diffrn 2.013
_exptl_crystal_description plate
_exptl_crystal_F_000 1164
_exptl_crystal_size_max 0.480
_exptl_crystal_size_mid 0.402
_exptl_crystal_size_min 0.152
_refine_diff_density_max 0.726
_refine_diff_density_min -1.086
_refine_ls_extinction_method none
_refine_ls_goodness_of_fit_ref 1.077
_refine_ls_hydrogen_treatment mixed
_refine_ls_matrix_type full
_refine_ls_number_parameters 319
_refine_ls_number_reflns 7424
_refine_ls_number_restraints 12
_refine_ls_restrained_S_all 1.076
_refine_ls_R_factor_all 0.0233
_refine_ls_R_factor_gt 0.0181
_refine_ls_shift/su_max 0.007
_refine_ls_shift/su_mean 0.000
_refine_ls_structure_factor_coef Fsqd
_refine_ls_weighting_details 'w=1/[\s^2^(Fo^2^)+(0.0120P)^2^+2.2391P] where P=(Fo^2^+2Fc^2^)/3'
_refine_ls_weighting_scheme calc
_refine_ls_wR_factor_gt 0.0397
_refine_ls_wR_factor_ref 0.0415
_reflns_number_gt 6679
_reflns_number_total 7424
_reflns_threshold_expression 'I > 2\s(I)'
_cod_data_source_file wm5678sup1.cif
_cod_data_source_block II
_cod_original_sg_symbol_H-M 'P 21/c'
_cod_database_code 2022781
_shelx_space_group_comment
;
The symmetry employed for this shelxl refinement is uniquely defined
by the following loop, which should always be used as a source of
symmetry information in preference to the above space-group names.
They are only intended as comments.
;
_shelx_estimated_absorpt_t_min 0.318
_shelx_estimated_absorpt_t_max 0.650

loop_
_space_group_symop_operation_xyz
'x, y, z'
'-x, y+1/2, -z+1/2'
'-x, -y, -z'
'x, -y-1/2, z-1/2'

loop_
_atom_site_type_symbol
_atom_site_label
_atom_site_fract_x
_atom_site_fract_y
_atom_site_fract_z
_atom_site_U_iso_or_equiv
_atom_site_adp_type
_atom_site_calc_flag
_atom_site_occupancy
_atom_site_disorder_assembly
_atom_site_disorder_group
Sm Sm1 0.73193(2) 0.29610(2) 0.84878(2) 0.00303(2) Uani d 1 . .
O O1 0.65850(8) 0.10076(9) 0.86514(9) 0.00783(19) Uani d 1 . .
O O2 0.53228(8) -0.01891(10) 0.87649(10) 0.0123(2) Uani d 1 . .
O O3 0.64950(8) 0.49371(9) 0.85969(9) 0.00847(19) Uani d 1 . .
O O4 0.51949(9) 0.60513(11) 0.87239(10) 0.0145(2) Uani d 1 . .
H H4 0.5646(18) 0.676(2) 0.875(2) 0.022 Uiso d 1 . .
O O5 0.84574(8) 0.07310(10) 0.27878(9) 0.00810(19) Uani d 1 . .
O O6 0.92027(9) -0.10506(10) 0.28114(9) 0.0106(2) Uani d 1 . .
O O7 0.72787(8) 0.22062(9) 0.54309(8) 0.00693(18) Uani d 1 . .
O O8 0.78295(8) 0.16945(10) 0.71580(8) 0.00725(18) Uani d 1 . .
C C1 0.56995(11) 0.08151(13) 0.86995(12) 0.0074(2) Uani d 1 . .
C C2 0.50502(11) 0.18986(13) 0.86725(12) 0.0083(2) Uani d 1 . .
C C3 0.40535(12) 0.18312(16) 0.86702(17) 0.0177(3) Uani d 1 . .
H H3 0.374223 0.108078 0.869860 0.021 Uiso calc 1 . .
C C4 0.35229(13) 0.28896(17) 0.8625(2) 0.0240(4) Uani d 1 . .
H H4A 0.283664 0.286989 0.860236 0.029 Uiso calc 1 . .
C C5 0.40023(12) 0.39746(16) 0.86144(16) 0.0176(3) Uani d 1 . .
H H5 0.365676 0.470880 0.859381 0.021 Uiso calc 1 . .
C C6 0.50027(11) 0.39530(14) 0.86343(12) 0.0091(2) Uani d 1 . .
C C7 0.56268(11) 0.50434(13) 0.86471(12) 0.0083(3) Uani d 1 . .
C C8 0.88073(10) -0.02353(13) 0.32337(11) 0.0061(2) Uani d 1 . .
C C9 0.87488(10) -0.03865(12) 0.43907(11) 0.0052(2) Uani d 1 . .
C C10 0.90835(11) -0.13997(13) 0.49895(12) 0.0073(2) Uani d 1 . .
H H10 0.934576 -0.205672 0.467574 0.009 Uiso calc 1 . .
C C11 0.90257(11) -0.14290(13) 0.60575(12) 0.0084(2) Uani d 1 . .
H H11 0.925058 -0.210990 0.648565 0.010 Uiso calc 1 . .
C C12 0.86374(10) -0.04573(13) 0.64965(11) 0.0066(2) Uani d 1 . .
H H12 0.861422 -0.044590 0.723200 0.008 Uiso calc 1 . .
C C13 0.82835(10) 0.04988(12) 0.58257(11) 0.0049(2) Uani d 1 . .
C C14 0.77620(10) 0.15538(12) 0.61763(11) 0.0049(2) Uani d 1 . .
N N1 0.55123(9) 0.29383(11) 0.86438(10) 0.0063(2) Uani d 1 . .
N N2 0.83414(9) 0.05330(11) 0.47961(9) 0.0046(2) Uani d 1 . .
O O1W 0.63395(9) 0.34532(11) 0.67167(9) 0.0117(2) Uani d 1 . .
H H1WA 0.5864(10) 0.3940(15) 0.6529(18) 0.018 Uiso d 1 . .
H H1WB 0.6530(15) 0.3178(19) 0.6179(11) 0.018 Uiso d 1 . .
O O2W 0.87579(8) 0.18700(10) 0.93554(9) 0.0091(2) Uani d 1 . .
H H2WA 0.8967(16) 0.1939(19) 1.0029(3) 0.014 Uiso d 1 . .
H H2WB 0.9169(11) 0.1431(15) 0.9135(16) 0.014 Uiso d 1 . .
O O3W 0.95920(8) 0.19105(10) 1.14835(9) 0.00890(19) Uani d 1 . .
H H3WA 0.9230(12) 0.1699(19) 1.1904(13) 0.013 Uiso d 1 . .
H H3WB 0.9949(13) 0.2501(12) 1.1748(16) 0.013 Uiso d 1 . .
O O4W 0.63135(11) 0.77889(12) 0.89098(16) 0.0307(4) Uani d 1 . .
H H4WA 0.6029(18) 0.8463(11) 0.888(2) 0.046 Uiso d 1 . .
H H4WB 0.6931(4) 0.785(3) 0.896(3) 0.046 Uiso d 1 . .
O O5W 0.80409(10) 0.90705(12) 0.90443(12) 0.0217(3) Uani d 1 . .
H H5WA 0.7688(15) 0.9695(12) 0.900(2) 0.033 Uiso d 1 . .
H H5WB 0.8408(15) 0.919(2) 0.9662(9) 0.033 Uiso d 1 . .
O O6W 0.96769(9) -0.05672(10) 0.09389(9) 0.0116(2) Uani d 1 . .
H H6WA 0.9816(16) 0.0173(5) 0.0980(18) 0.017 Uiso d 1 . .
H H6WB 0.9508(15) -0.072(2) 0.1523(9) 0.017 Uiso d 1 . .

loop_
_atom_site_aniso_label
_atom_site_aniso_U_11
_atom_site_aniso_U_22
_atom_site_aniso_U_33
_atom_site_aniso_U_12
_atom_site_aniso_U_13
_atom_site_aniso_U_23
Sm1 0.00394(3) 0.00300(3) 0.00234(3) -0.00019(2) 0.00113(2) -0.00035(2)
O1 0.0069(4) 0.0056(4) 0.0115(5) -0.0009(4) 0.0033(4) 0.0000(4)
O2 0.0093(5) 0.0066(5) 0.0214(6) -0.0034(4) 0.0040(4) 0.0004(4)
O3 0.0085(5) 0.0062(4) 0.0105(5) 0.0012(4) 0.0017(4) -0.0005(4)
O4 0.0147(5) 0.0075(5) 0.0220(6) 0.0043(4) 0.0055(5) -0.0020(4)
O5 0.0116(5) 0.0074(4) 0.0064(4) 0.0034(4) 0.0044(4) 0.0019(4)
O6 0.0176(5) 0.0080(5) 0.0085(5) 0.0054(4) 0.0075(4) 0.0001(4)
O7 0.0088(4) 0.0078(5) 0.0043(4) 0.0032(4) 0.0018(4) 0.0014(3)
O8 0.0109(5) 0.0079(4) 0.0035(4) 0.0020(4) 0.0025(4) -0.0006(4)
C1 0.0078(6) 0.0066(6) 0.0074(6) -0.0014(5) 0.0010(5) -0.0009(5)
C2 0.0064(6) 0.0084(6) 0.0109(6) 0.0005(5) 0.0032(5) 0.0002(5)
C3 0.0078(6) 0.0134(7) 0.0341(10) -0.0006(5) 0.0090(6) 0.0023(7)
C4 0.0089(7) 0.0171(8) 0.0493(13) 0.0024(6) 0.0136(8) 0.0039(8)
C5 0.0113(7) 0.0137(7) 0.0301(9) 0.0049(6) 0.0095(6) 0.0018(7)
C6 0.0092(6) 0.0083(6) 0.0106(6) 0.0025(5) 0.0036(5) 0.0005(5)
C7 0.0112(6) 0.0071(6) 0.0070(6) 0.0033(5) 0.0025(5) -0.0001(5)
C8 0.0080(6) 0.0061(6) 0.0053(6) 0.0007(4) 0.0034(5) -0.0003(5)
C9 0.0060(5) 0.0052(5) 0.0049(5) 0.0004(4) 0.0022(4) 0.0000(4)
C10 0.0095(6) 0.0058(6) 0.0067(6) 0.0021(5) 0.0024(5) 0.0000(5)
C11 0.0117(6) 0.0069(6) 0.0066(6) 0.0021(5) 0.0017(5) 0.0022(5)
C12 0.0087(6) 0.0064(6) 0.0042(6) 0.0004(5) 0.0006(5) 0.0002(4)
C13 0.0060(5) 0.0055(5) 0.0033(5) -0.0003(4) 0.0014(4) 0.0001(4)
C14 0.0057(5) 0.0041(5) 0.0051(5) -0.0007(4) 0.0018(4) -0.0006(4)
N1 0.0066(5) 0.0069(5) 0.0059(5) 0.0008(4) 0.0023(4) -0.0001(4)
N2 0.0057(5) 0.0044(5) 0.0041(5) -0.0002(4) 0.0023(4) -0.0003(4)
O1W 0.0127(5) 0.0169(6) 0.0049(5) 0.0090(4) 0.0012(4) -0.0004(4)
O2W 0.0088(5) 0.0123(5) 0.0055(4) 0.0047(4) 0.0003(4) -0.0017(4)
O3W 0.0100(5) 0.0109(5) 0.0065(5) -0.0018(4) 0.0032(4) -0.0005(4)
O4W 0.0192(7) 0.0093(6) 0.0653(12) 0.0012(5) 0.0129(7) -0.0009(6)
O5W 0.0188(6) 0.0118(6) 0.0316(8) 0.0030(5) -0.0005(5) -0.0017(5)
O6W 0.0169(5) 0.0098(5) 0.0107(5) 0.0030(4) 0.0087(4) 0.0015(4)

loop_
_atom_type_symbol
_atom_type_description
_atom_type_scat_dispersion_real
_atom_type_scat_dispersion_imag
_atom_type_scat_source
C C 0.0033 0.0016 'International Tables Vol C Tables 4.2.6.8 and 6.1.1.4'
H H 0.0000 0.0000 'International Tables Vol C Tables 4.2.6.8 and 6.1.1.4'
N N 0.0061 0.0033 'International Tables Vol C Tables 4.2.6.8 and 6.1.1.4'
O O 0.0106 0.0060 'International Tables Vol C Tables 4.2.6.8 and 6.1.1.4'
Sm Sm -0.1638 3.4418 'International Tables Vol C Tables 4.2.6.8 and 6.1.1.4'

loop_
_geom_angle_atom_site_label_1
_geom_angle_atom_site_label_2
_geom_angle_atom_site_label_3
_geom_angle_site_symmetry_1
_geom_angle_site_symmetry_3
_geom_angle
_geom_angle_publ_flag
O2W Sm1 O1W . . 141.52(4) ?
O2W Sm1 O8 . . 71.50(4) ?
O1W Sm1 O8 . . 70.81(4) ?
O2W Sm1 O1 . . 79.99(4) ?
O1W Sm1 O1 . . 97.19(4) ?
O8 Sm1 O1 . . 74.54(4) ?
O2W Sm1 O5 . 4_566 86.13(4) ?
O1W Sm1 O5 . 4_566 78.35(4) ?
O8 Sm1 O5 . 4_566 77.26(4) ?
O1 Sm1 O5 . 4_566 151.28(4) ?
O2W Sm1 O7 . 4_566 72.88(4) ?
O1W Sm1 O7 . 4_566 143.96(4) ?
O8 Sm1 O7 . 4_566 136.37(4) ?
O1 Sm1 O7 . 4_566 75.20(3) ?
O5 Sm1 O7 4_566 4_566 124.35(3) ?
O2W Sm1 O3 . . 140.24(4) ?
O1W Sm1 O3 . . 71.63(4) ?
O8 Sm1 O3 . . 139.39(4) ?
O1 Sm1 O3 . . 125.34(4) ?
O5 Sm1 O3 4_566 . 80.61(4) ?
O7 Sm1 O3 4_566 . 84.12(4) ?
O2W Sm1 N2 . 4_566 75.51(4) ?
O1W Sm1 N2 . 4_566 124.84(4) ?
O8 Sm1 N2 . 4_566 129.07(4) ?
O1 Sm1 N2 . 4_566 135.45(4) ?
O5 Sm1 N2 4_566 4_566 62.69(4) ?
O7 Sm1 N2 4_566 4_566 62.31(4) ?
O3 Sm1 N2 . 4_566 65.06(4) ?
O2W Sm1 N1 . . 133.67(4) ?
O1W Sm1 N1 . . 73.83(4) ?
O8 Sm1 N1 . . 119.53(4) ?
O1 Sm1 N1 . . 63.14(4) ?
O5 Sm1 N1 4_566 . 138.95(4) ?
O7 Sm1 N1 4_566 . 71.36(4) ?
O3 Sm1 N1 . . 62.37(4) ?
N2 Sm1 N1 4_566 . 111.35(4) ?
C1 O1 Sm1 . . 125.96(9) ?
C7 O3 Sm1 . . 123.70(10) ?
C7 O4 H4 . . 113.1(14) ?
C8 O5 Sm1 . 4_565 123.71(9) ?
C14 O7 Sm1 . 4_565 125.23(9) ?
C14 O8 Sm1 . . 143.85(10) ?
O2 C1 O1 . . 125.69(14) ?
O2 C1 C2 . . 117.75(13) ?
O1 C1 C2 . . 116.56(13) ?
N1 C2 C3 . . 122.34(14) ?
N1 C2 C1 . . 114.31(12) ?
C3 C2 C1 . . 123.35(14) ?
C2 C3 C4 . . 118.37(16) ?
C2 C3 H3 . . 120.8 ?
C4 C3 H3 . . 120.8 ?
C5 C4 C3 . . 119.59(16) ?
C5 C4 H4A . . 120.2 ?
C3 C4 H4A . . 120.2 ?
C4 C5 C6 . . 117.89(15) ?
C4 C5 H5 . . 121.1 ?
C6 C5 H5 . . 121.1 ?
N1 C6 C5 . . 122.90(15) ?
N1 C6 C7 . . 112.76(13) ?
C5 C6 C7 . . 124.34(14) ?
O3 C7 O4 . . 124.59(14) ?
O3 C7 C6 . . 119.70(13) ?
O4 C7 C6 . . 115.71(13) ?
O6 C8 O5 . . 126.15(13) ?
O6 C8 C9 . . 117.94(13) ?
O5 C8 C9 . . 115.89(12) ?
N2 C9 C10 . . 122.25(13) ?
N2 C9 C8 . . 114.60(12) ?
C10 C9 C8 . . 123.15(12) ?
C11 C10 C9 . . 118.44(13) ?
C11 C10 H10 . . 120.8 ?
C9 C10 H10 . . 120.8 ?
C10 C11 C12 . . 119.64(13) ?
C10 C11 H11 . . 120.2 ?
C12 C11 H11 . . 120.2 ?
C11 C12 C13 . . 117.95(13) ?
C11 C12 H12 . . 121.0 ?
C13 C12 H12 . . 121.0 ?
N2 C13 C12 . . 122.55(13) ?
N2 C13 C14 . . 114.27(12) ?
C12 C13 C14 . . 123.12(12) ?
O8 C14 O7 . . 126.27(13) ?
O8 C14 C13 . . 117.83(12) ?
O7 C14 C13 . . 115.90(12) ?
C2 N1 C6 . . 118.86(13) ?
C2 N1 Sm1 . . 119.84(9) ?
C6 N1 Sm1 . . 121.18(10) ?
C9 N2 C13 . . 119.07(12) ?
C9 N2 Sm1 . 4_565 118.28(9) ?
C13 N2 Sm1 . 4_565 120.87(9) ?
Sm1 O1W H1WA . . 130.3(16) ?
Sm1 O1W H1WB . . 117.5(15) ?
H1WA O1W H1WB . . 112(2) ?
Sm1 O2W H2WA . . 119.0(15) ?
Sm1 O2W H2WB . . 134.2(14) ?
H2WA O2W H2WB . . 107(2) ?
H3WA O3W H3WB . . 110(2) ?
H4 O4W H4WA . . 115(2) ?
H4 O4W H4WB . . 132(2) ?
H4WA O4W H4WB . . 113(3) ?
H5WA O5W H5WB . . 99(2) ?
H6WA O6W H6WB . . 104(2) ?

loop_
_geom_bond_atom_site_label_1
_geom_bond_atom_site_label_2
_geom_bond_site_symmetry_2
_geom_bond_distance
_geom_bond_publ_flag
Sm1 O2W . 2.3952(11) ?
Sm1 O1W . 2.4320(11) ?
Sm1 O8 . 2.4422(10) ?
Sm1 O1 . 2.4434(11) ?
Sm1 O5 4_566 2.4707(11) ?
Sm1 O7 4_566 2.5092(11) ?
Sm1 O3 . 2.5112(11) ?
Sm1 N2 4_566 2.5693(12) ?
Sm1 N1 . 2.5695(12) ?
O1 C1 . 1.2673(17) ?
O2 C1 . 1.2516(18) ?
O3 C7 . 1.2313(18) ?
O4 C7 . 1.2930(18) ?
O4 H4 . 1.01(3) ?
O5 C8 . 1.2683(17) ?
O6 C8 . 1.2505(17) ?
O7 C14 . 1.2681(17) ?
O8 C14 . 1.2495(17) ?
C1 C2 . 1.509(2) ?
C2 N1 . 1.3348(19) ?
C2 C3 . 1.390(2) ?
C3 C4 . 1.391(2) ?
C3 H3 . 0.9500 ?
C4 C5 . 1.388(3) ?
C4 H4A . 0.9500 ?
C5 C6 . 1.388(2) ?
C5 H5 . 0.9500 ?
C6 N1 . 1.3382(19) ?
C6 C7 . 1.497(2) ?
C8 C9 . 1.512(2) ?
C9 N2 . 1.3360(18) ?
C9 C10 . 1.3896(19) ?
C10 C11 . 1.389(2) ?
C10 H10 . 0.9500 ?
C11 C12 . 1.389(2) ?
C11 H11 . 0.9500 ?
C12 C13 . 1.3914(19) ?
C12 H12 . 0.9500 ?
C13 N2 . 1.3399(18) ?
C13 C14 . 1.507(2) ?
O1W H1WA . 0.8499(10) ?
O1W H1WB . 0.8500(10) ?
O2W H2WA . 0.8500(10) ?
O2W H2WB . 0.8500(10) ?
O3W H3WA . 0.8499(10) ?
O3W H3WB . 0.8499(10) ?
O4W H4 . 1.47(3) ?
O4W H4WA . 0.8499(10) ?
O4W H4WB . 0.8499(11) ?
O5W H5WA . 0.8499(10) ?
O5W H5WB . 0.8499(10) ?
O6W H6WA . 0.8499(10) ?
O6W H6WB . 0.8499(10) ?

loop_
_geom_hbond_atom_site_label_D
_geom_hbond_atom_site_label_H
_geom_hbond_atom_site_label_A
_geom_hbond_site_symmetry_A
_geom_hbond_distance_DH
_geom_hbond_distance_HA
_geom_hbond_distance_DA
_geom_hbond_angle_DHA
_geom_hbond_publ_flag
O1W H1WA O2 2_656 0.8499(10) 1.882(4) 2.7218(16) 169(2) yes
O1W H1WB O7 . 0.8500(10) 1.908(9) 2.7103(15) 157(2) yes
O2W H2WA O3W . 0.8500(10) 1.870(4) 2.7115(16) 170(2) yes
O2W H2WB O6W 3_756 0.8500(10) 1.897(6) 2.7193(16) 163(2) yes
O3W H3WA O5 1_556 0.8499(10) 2.041(6) 2.8679(15) 164(2) yes
O3W H3WB O6 2_756 0.8499(10) 2.011(3) 2.8568(16) 173(2) yes
O4W H4WA O2 1_565 0.8499(10) 1.789(3) 2.6360(18) 174(3) yes
O4W H4WB O5W . 0.8499(11) 2.048(18) 2.773(2) 143(3) yes
O5W H5WA O1 1_565 0.8499(10) 2.099(6) 2.9340(17) 167(2) yes
O5W H5WB O6W 1_566 0.8499(10) 2.137(8) 2.9579(19) 162(2) yes
O6W H6WA O3W 1_554 0.8499(10) 2.095(11) 2.8696(16) 151(2) yes
O6W H6WB O6 . 0.8499(10) 1.833(2) 2.6828(16) 177(2) yes
O4 H4 O4W . 1.01(3) 1.47(3) 2.4703(19) 174(2) yes

loop_
_geom_torsion_atom_site_label_1
_geom_torsion_atom_site_label_2
_geom_torsion_atom_site_label_3
_geom_torsion_atom_site_label_4
_geom_torsion_site_symmetry_1
_geom_torsion_site_symmetry_2
_geom_torsion_site_symmetry_3
_geom_torsion_site_symmetry_4
_geom_torsion
_geom_torsion_publ_flag
Sm1 O1 C1 O2 . . . . 178.70(11) ?
Sm1 O1 C1 C2 . . . . -1.16(18) ?
O2 C1 C2 N1 . . . . 177.56(14) ?
O1 C1 C2 N1 . . . . -2.6(2) ?
O2 C1 C2 C3 . . . . -2.8(2) ?
O1 C1 C2 C3 . . . . 177.02(16) ?
N1 C2 C3 C4 . . . . 0.7(3) ?
C1 C2 C3 C4 . . . . -178.89(18) ?
C2 C3 C4 C5 . . . . -1.8(3) ?
C3 C4 C5 C6 . . . . 0.9(3) ?
C4 C5 C6 N1 . . . . 1.3(3) ?
C4 C5 C6 C7 . . . . -178.78(18) ?
Sm1 O3 C7 O4 . . . . 178.63(11) ?
Sm1 O3 C7 C6 . . . . -0.58(19) ?
N1 C6 C7 O3 . . . . 4.5(2) ?
C5 C6 C7 O3 . . . . -175.46(16) ?
N1 C6 C7 O4 . . . . -174.77(13) ?
C5 C6 C7 O4 . . . . 5.3(2) ?
Sm1 O5 C8 O6 4_565 . . . 163.39(12) ?
Sm1 O5 C8 C9 4_565 . . . -17.75(17) ?
O6 C8 C9 N2 . . . . 178.29(13) ?
O5 C8 C9 N2 . . . . -0.67(19) ?
O6 C8 C9 C10 . . . . -2.1(2) ?
O5 C8 C9 C10 . . . . 178.93(13) ?
N2 C9 C10 C11 . . . . -2.6(2) ?
C8 C9 C10 C11 . . . . 177.79(13) ?
C9 C10 C11 C12 . . . . 0.1(2) ?
C10 C11 C12 C13 . . . . 2.4(2) ?
C11 C12 C13 N2 . . . . -2.8(2) ?
C11 C12 C13 C14 . . . . 174.28(13) ?
Sm1 O8 C14 O7 . . . . -0.5(3) ?
Sm1 O8 C14 C13 . . . . -179.20(10) ?
Sm1 O7 C14 O8 4_565 . . . 172.44(11) ?
Sm1 O7 C14 C13 4_565 . . . -8.81(17) ?
N2 C13 C14 O8 . . . . -167.61(13) ?
C12 C13 C14 O8 . . . . 15.1(2) ?
N2 C13 C14 O7 . . . . 13.53(18) ?
C12 C13 C14 O7 . . . . -163.75(13) ?
C3 C2 N1 C6 . . . . 1.4(2) ?
C1 C2 N1 C6 . . . . -179.02(13) ?
C3 C2 N1 Sm1 . . . . -174.76(13) ?
C1 C2 N1 Sm1 . . . . 4.83(17) ?
C5 C6 N1 C2 . . . . -2.4(2) ?
C7 C6 N1 C2 . . . . 177.65(13) ?
C5 C6 N1 Sm1 . . . . 173.72(13) ?
C7 C6 N1 Sm1 . . . . -6.26(17) ?
C10 C9 N2 C13 . . . . 2.4(2) ?
C8 C9 N2 C13 . . . . -178.01(12) ?
C10 C9 N2 Sm1 . . . 4_565 -162.53(11) ?
C8 C9 N2 Sm1 . . . 4_565 17.07(15) ?
C12 C13 N2 C9 . . . . 0.4(2) ?
C14 C13 N2 C9 . . . . -176.91(12) ?
C12 C13 N2 Sm1 . . . 4_565 164.91(10) ?
C14 C13 N2 Sm1 . . . 4_565 -12.39(16) ?

_cod_database_fobs_code 2022781
